data_7701872
loop_
_publ_author_name
'Liu, Sheng-Bo'
'Bao, Song-Song'
'Zheng, Li-Min'

_publ_section_title
;
 Polar layered coordination polymers incorporating
 triazacyclononane-triphosphonate metalloligands.
;
_journal_issue 12
_journal_name_full 'Dalton transactions (Cambridge, England : 2003)'
_journal_page_first 3758
_journal_page_last 3765
_journal_paper_doi 10.1039/c9dt03858b
_journal_volume 49
_journal_year 2020
_chemical_absolute_configuration unk
_chemical_formula_moiety 'C9 H21 Co N3 O10 P3 Zn, 2(H2 O)'
_chemical_formula_sum 'C9 H25 Co N3 O12 P3 Zn'
_chemical_formula_weight 584.53
_space_group_crystal_system orthorhombic
_space_group_IT_number 29
_space_group_name_Hall 'P 2c -2ac'
_space_group_name_H-M_alt 'P c a 21'
_atom_sites_solution_hydrogens mixed
_audit_creation_method SHELXL-2018/3
_audit_update_record
;
2019-11-01 deposited with the CCDC.	2019-11-11 downloaded from the CCDC.
;
_cell_angle_alpha 90
_cell_angle_beta 90
_cell_angle_gamma 90
_cell_formula_units_Z 4
_cell_length_a 20.3105(15)
_cell_length_b 7.7290(6)
_cell_length_c 11.2903(9)
_cell_measurement_reflns_used 5326
_cell_measurement_temperature 193(2)
_cell_measurement_theta_max 53.032
_cell_measurement_theta_min 3.787
_cell_volume 1772.3(2)
_computing_cell_refinement 'APEX 3'
_computing_data_collection 'APEX 3'
_computing_data_reduction "'APEX 3"
_computing_molecular_graphics SHELXTL
_computing_publication_material SHELXTL
_computing_structure_refinement 'SHELXL-2018/3 (Sheldrick, 2018)'
_computing_structure_solution 'SHELXT 2014/4 (Sheldrick, 2014)'
_diffrn_ambient_temperature 193(2)
_diffrn_measured_fraction_theta_full 0.990
_diffrn_measured_fraction_theta_max 0.990
_diffrn_measurement_device_type 'Bruker metal-jet'
_diffrn_radiation_type GaK\a
_diffrn_radiation_wavelength 1.34138
_diffrn_reflns_av_R_equivalents 0.0799
_diffrn_reflns_av_unetI/netI 0.0810
_diffrn_reflns_Laue_measured_fraction_full 0.990
_diffrn_reflns_Laue_measured_fraction_max 0.990
_diffrn_reflns_limit_h_max 20
_diffrn_reflns_limit_h_min -24
_diffrn_reflns_limit_k_max 8
_diffrn_reflns_limit_k_min -9
_diffrn_reflns_limit_l_max 11
_diffrn_reflns_limit_l_min -13
_diffrn_reflns_number 11043
_diffrn_reflns_point_group_measured_fraction_full 0.837
_diffrn_reflns_point_group_measured_fraction_max 0.837
_diffrn_reflns_theta_full 52.963
_diffrn_reflns_theta_max 52.963
_diffrn_reflns_theta_min 3.787
_exptl_absorpt_coefficient_mu 8.386
_exptl_absorpt_correction_T_max 0.488
_exptl_absorpt_correction_T_min 0.250
_exptl_absorpt_correction_type multi-scan
_exptl_absorpt_process_details
;
 SADABS 2016/2: Krause, L., Herbst-Irmer, R., Sheldrick G.M. & Stalke D.,
 J. Appl. Cryst. 48 (2015) 3-10
;
_exptl_crystal_colour purple
_exptl_crystal_density_diffrn 2.191
_exptl_crystal_description 'rectangular block'
_exptl_crystal_F_000 1192
_exptl_crystal_size_max 0.200
_exptl_crystal_size_mid 0.100
_exptl_crystal_size_min 0.100
_refine_diff_density_max 1.429
_refine_diff_density_min -1.040
_refine_diff_density_rms 0.141
_refine_ls_abs_structure_details
;
 Refined as an inversion twin.
;
_refine_ls_abs_structure_Flack 0.053(19)
_refine_ls_extinction_method none
_refine_ls_goodness_of_fit_ref 1.007
_refine_ls_hydrogen_treatment constr
_refine_ls_matrix_type full
_refine_ls_number_parameters 263
_refine_ls_number_reflns 2617
_refine_ls_number_restraints 98
_refine_ls_restrained_S_all 0.995
_refine_ls_R_factor_all 0.0675
_refine_ls_R_factor_gt 0.0531
_refine_ls_shift/su_max 0.000
_refine_ls_shift/su_mean 0.000
_refine_ls_structure_factor_coef Fsqd
_refine_ls_weighting_details 'w=1/[\s^2^(Fo^2^)+(0.1000P)^2^] where P=(Fo^2^+2Fc^2^)/3'
_refine_ls_weighting_scheme calc
_refine_ls_wR_factor_gt 0.1350
_refine_ls_wR_factor_ref 0.1489
_reflns_Friedel_coverage 0.599
_reflns_Friedel_fraction_full 0.665
_reflns_Friedel_fraction_max 0.665
_reflns_number_gt 2239
_reflns_number_total 2617
_reflns_threshold_expression 'I > 2\s(I)'
_cod_data_source_file c9dt03858b2.cif
_cod_data_source_block 2
_cod_depositor_comments 'Adding full bibliography for 7701871--7701872.cif.'
_cod_database_code 7701872
_shelx_shelxl_version_number 2018/3
_shelx_space_group_comment
;
The symmetry employed for this shelxl refinement is uniquely defined
by the following loop, which should always be used as a source of
symmetry information in preference to the above space-group names.
They are only intended as comments.
;
_shelx_estimated_absorpt_t_min 0.285
_shelx_estimated_absorpt_t_max 0.488

loop_
_space_group_symop_operation_xyz
'x, y, z'
'-x, -y, z+1/2'
'x+1/2, -y, z'
'-x+1/2, y, z+1/2'

loop_
_atom_site_label
_atom_site_type_symbol
_atom_site_fract_x
_atom_site_fract_y
_atom_site_fract_z
_atom_site_U_iso_or_equiv
_atom_site_adp_type
_atom_site_occupancy
_atom_site_site_symmetry_order
_atom_site_calc_flag
_atom_site_refinement_flags_posn
_atom_site_refinement_flags_adp
Co1 Co 0.38121(7) 0.65171(19) 0.45882(17) 0.0134(4) Uani 1 1 d . .
Zn1 Zn 0.20367(8) 0.2440(2) 0.20563(18) 0.0150(4) Uani 1 1 d . .
P1 P 0.27222(13) 0.3967(3) 0.4546(3) 0.0124(6) Uani 1 1 d . .
P2 P 0.37021(16) 0.8722(4) 0.6770(3) 0.0201(7) Uani 1 1 d . .
P3 P 0.51046(14) 0.4777(4) 0.4479(3) 0.0177(7) Uani 1 1 d . .
C1 C 0.2913(5) 0.9109(12) 0.4101(12) 0.020(2) Uani 1 1 d D U
H1A H 0.274835 0.925385 0.492012 0.024 Uiso 1 1 calc R U
H1B H 0.258709 0.961969 0.354952 0.024 Uiso 1 1 calc R U
C2 C 0.3578(5) 1.0000(14) 0.3959(12) 0.020(3) Uani 1 1 d D U
H2A H 0.366711 1.019948 0.310766 0.025 Uiso 1 1 calc R U
H2B H 0.356720 1.113879 0.436046 0.025 Uiso 1 1 calc R U
C3 C 0.4707(5) 0.8874(14) 0.3681(9) 0.019(2) Uani 1 1 d D U
H3A H 0.509289 0.839326 0.410439 0.023 Uiso 1 1 calc R U
H3B H 0.481608 1.006040 0.341528 0.023 Uiso 1 1 calc R U
C4 C 0.4536(6) 0.7744(13) 0.2623(9) 0.019(2) Uani 1 1 d D U
H4A H 0.424829 0.839506 0.207247 0.023 Uiso 1 1 calc R U
H4B H 0.494311 0.742631 0.219292 0.023 Uiso 1 1 calc R U
C5 C 0.3612(5) 0.5709(14) 0.2245(10) 0.0174(19) Uani 1 1 d D U
H5A H 0.346295 0.450962 0.239562 0.021 Uiso 1 1 calc R U
H5B H 0.374266 0.580210 0.140295 0.021 Uiso 1 1 calc R U
C6 C 0.3058(5) 0.6973(15) 0.2511(9) 0.017(2) Uani 1 1 d D U
H6A H 0.314798 0.809692 0.212314 0.021 Uiso 1 1 calc R U
H6B H 0.263719 0.651657 0.219906 0.021 Uiso 1 1 calc R U
C7 C 0.2450(6) 0.6173(13) 0.4334(10) 0.014(2) Uani 1 1 d . .
H7A H 0.206924 0.619885 0.378613 0.016 Uiso 1 1 calc R U
H7B H 0.230925 0.667300 0.510105 0.016 Uiso 1 1 calc R U
C8 C 0.4306(7) 0.9488(17) 0.5704(11) 0.024(3) Uani 1 1 d . .
H8A H 0.432715 1.076688 0.572920 0.029 Uiso 1 1 calc R U
H8B H 0.474577 0.902773 0.591019 0.029 Uiso 1 1 calc R U
C9 C 0.4653(6) 0.4610(15) 0.3101(10) 0.018(3) Uani 1 1 d . .
H9A H 0.496082 0.462484 0.242145 0.022 Uiso 1 1 calc R U
H9B H 0.440139 0.351255 0.307836 0.022 Uiso 1 1 calc R U
N1 N 0.3009(5) 0.7217(11) 0.3827(8) 0.0159(19) Uani 1 1 d D U
N2 N 0.4119(4) 0.8907(11) 0.4483(10) 0.0207(19) Uani 1 1 d D U
N3 N 0.4188(4) 0.6131(11) 0.3028(9) 0.0165(18) Uani 1 1 d D U
O1 O 0.3477(4) 0.4192(9) 0.4640(8) 0.0151(16) Uani 1 1 d . .
O2 O 0.2529(4) 0.2886(11) 0.3486(7) 0.019(2) Uani 1 1 d . .
O3 O 0.2437(4) 0.3253(11) 0.5694(7) 0.018(2) Uani 1 1 d . .
O4 O 0.3472(4) 0.7021(10) 0.6160(7) 0.0169(18) Uani 1 1 d . .
O5 O 0.3137(4) 1.0001(11) 0.6825(8) 0.023(2) Uani 1 1 d . .
O6 O 0.4028(5) 0.8450(12) 0.7926(9) 0.033(2) Uani 1 1 d . .
O7 O 0.4628(4) 0.5742(12) 0.5287(7) 0.021(2) Uani 1 1 d . .
O8 O 0.5169(5) 0.2908(12) 0.4949(9) 0.041(3) Uani 1 1 d . .
H8C H 0.556377 0.259063 0.490412 0.062 Uiso 1 1 calc R U
O9 O 0.5758(4) 0.5628(12) 0.4332(8) 0.027(2) Uani 1 1 d . .
O1W O 0.1231(4) 0.3794(12) 0.2237(8) 0.028(2) Uani 1 1 d . .
H1WA H 0.099004 0.365378 0.162907 0.042 Uiso 1 1 d R U
H1WB H 0.102494 0.344878 0.284887 0.042 Uiso 1 1 d R U
O2W O 0.6189(7) 0.820(2) 0.5915(13) 0.075(4) Uani 1 1 d . U
H2WD H 0.619545 0.711609 0.578310 0.089 Uiso 1 1 d R U
H2WA H 0.639875 0.841489 0.654940 0.112 Uiso 1 1 d R U
O3W O 0.6220(8) 0.122(3) 0.5064(14) 0.104(6) Uani 1 1 d . U
H3WA H 0.613766 0.023114 0.535445 0.156 Uiso 1 1 d R U
H3WB H 0.638196 0.110374 0.437395 0.156 Uiso 1 1 d R U

loop_
_atom_site_aniso_label
_atom_site_aniso_U_11
_atom_site_aniso_U_22
_atom_site_aniso_U_33
_atom_site_aniso_U_23
_atom_site_aniso_U_13
_atom_site_aniso_U_12
Co1 0.0108(8) 0.0108(7) 0.0185(8) -0.0003(8) 0.0004(8) -0.0006(6)
Zn1 0.0151(9) 0.0157(8) 0.0143(7) -0.0003(7) -0.0008(8) -0.0013(7)
P1 0.0132(14) 0.0100(12) 0.0140(13) 0.0000(14) -0.0024(15) 0.0002(11)
P2 0.0190(17) 0.0122(14) 0.0290(17) -0.0043(14) 0.0011(14) -0.0025(13)
P3 0.0133(15) 0.0159(14) 0.0239(15) -0.0005(15) -0.0030(15) 0.0008(12)
C1 0.014(5) 0.007(4) 0.039(6) 0.004(5) -0.002(5) 0.000(4)
C2 0.011(5) 0.008(5) 0.043(6) 0.004(5) 0.003(5) 0.006(4)
C3 0.012(4) 0.016(4) 0.029(4) 0.004(4) -0.001(4) 0.000(4)
C4 0.013(4) 0.016(4) 0.028(4) 0.004(4) 0.000(4) -0.003(4)
C5 0.014(4) 0.020(4) 0.019(4) 0.001(4) -0.002(3) -0.001(4)
C6 0.016(4) 0.017(4) 0.019(4) 0.005(4) 0.000(4) 0.000(4)
C7 0.007(5) 0.011(5) 0.024(7) 0.003(5) -0.001(5) -0.006(5)
C8 0.024(7) 0.020(7) 0.028(7) -0.007(6) -0.003(6) -0.009(6)
C9 0.023(7) 0.013(6) 0.018(6) -0.001(5) 0.001(5) 0.009(6)
N1 0.017(5) 0.011(4) 0.020(4) 0.002(4) 0.003(4) 0.000(4)
N2 0.014(4) 0.016(4) 0.032(5) 0.004(4) -0.004(4) 0.001(4)
N3 0.011(4) 0.016(4) 0.022(4) 0.002(3) -0.001(3) -0.002(3)
O1 0.013(4) 0.013(4) 0.019(4) 0.000(4) -0.001(4) -0.002(3)
O2 0.018(5) 0.013(4) 0.028(5) -0.008(4) -0.003(4) -0.004(4)
O3 0.013(5) 0.026(5) 0.015(4) 0.006(4) 0.002(4) -0.003(4)
O4 0.016(5) 0.006(4) 0.029(4) -0.008(4) -0.001(4) 0.001(4)
O5 0.024(5) 0.019(4) 0.027(5) -0.009(4) 0.007(4) 0.006(4)
O6 0.029(6) 0.031(5) 0.040(6) -0.005(5) -0.014(5) -0.006(5)
O7 0.018(5) 0.028(5) 0.017(4) 0.001(4) 0.001(4) 0.005(4)
O8 0.045(7) 0.018(5) 0.061(7) -0.002(5) -0.030(6) 0.011(5)
O9 0.014(4) 0.035(5) 0.033(6) -0.005(5) 0.002(4) -0.004(4)
O1W 0.024(5) 0.041(6) 0.019(5) 0.013(4) 0.006(4) 0.006(4)
O2W 0.079(10) 0.070(9) 0.074(9) -0.027(8) -0.011(8) 0.024(8)
O3W 0.088(12) 0.148(15) 0.075(10) -0.036(10) 0.030(9) -0.028(11)

loop_
_atom_type_symbol
_atom_type_description
_atom_type_scat_dispersion_real
_atom_type_scat_dispersion_imag
_atom_type_scat_source
C C 0.0137 0.0067 'International Tables Vol C Tables 4.2.6.8 and 6.1.1.4'
H H 0.0000 0.0000 'International Tables Vol C Tables 4.2.6.8 and 6.1.1.4'
Co Co -0.6628 2.9049 'International Tables Vol C Tables 4.2.6.8 and 6.1.1.4'
N N 0.0241 0.0134 'International Tables Vol C Tables 4.2.6.8 and 6.1.1.4'
O O 0.0389 0.0241 'International Tables Vol C Tables 4.2.6.8 and 6.1.1.4'
P P 0.2543 0.3332 'International Tables Vol C Tables 4.2.6.8 and 6.1.1.4'
Zn Zn -2.7473 0.5279 'International Tables Vol C Tables 4.2.6.8 and 6.1.1.4'

loop_
_geom_angle_atom_site_label_1
_geom_angle_atom_site_label_2
_geom_angle_atom_site_label_3
_geom_angle
_geom_angle_site_symmetry_1
_geom_angle_site_symmetry_3
N1 Co1 O1 88.6(4) . .
N1 Co1 O7 177.2(4) . .
O1 Co1 O7 90.1(4) . .
N1 Co1 O4 92.9(4) . .
O1 Co1 O4 91.9(3) . .
O7 Co1 O4 89.7(4) . .
N1 Co1 N3 88.4(4) . .
O1 Co1 N3 91.3(4) . .
O7 Co1 N3 89.1(4) . .
O4 Co1 N3 176.5(4) . .
N1 Co1 N2 88.7(4) . .
O1 Co1 N2 177.3(4) . .
O7 Co1 N2 92.5(4) . .
O4 Co1 N2 88.8(4) . .
N3 Co1 N2 88.0(4) . .
O2 Zn1 O5 112.4(4) . 4_544
O2 Zn1 O1W 104.5(4) . .
O5 Zn1 O1W 112.5(4) 4_544 .
O2 Zn1 O3 108.3(3) . 4_554
O5 Zn1 O3 107.7(4) 4_544 4_554
O1W Zn1 O3 111.3(4) . 4_554
O2 P1 O3 112.0(5) . .
O2 P1 O1 111.9(5) . .
O3 P1 O1 111.0(5) . .
O2 P1 C7 109.7(5) . .
O3 P1 C7 109.7(5) . .
O1 P1 C7 101.9(5) . .
O6 P2 O5 113.3(5) . .
O6 P2 O4 113.9(5) . .
O5 P2 O4 110.0(5) . .
O6 P2 C8 109.2(6) . .
O5 P2 C8 109.0(6) . .
O4 P2 C8 100.6(5) . .
O9 P3 O7 114.6(5) . .
O9 P3 O8 112.1(6) . .
O7 P3 O8 107.8(6) . .
O9 P3 C9 112.8(6) . .
O7 P3 C9 103.1(5) . .
O8 P3 C9 105.8(5) . .
N1 C1 C2 107.6(9) . .
N1 C1 H1A 110.2 . .
C2 C1 H1A 110.2 . .
N1 C1 H1B 110.2 . .
C2 C1 H1B 110.2 . .
H1A C1 H1B 108.5 . .
N2 C2 C1 110.6(8) . .
N2 C2 H2A 109.5 . .
C1 C2 H2A 109.5 . .
N2 C2 H2B 109.5 . .
C1 C2 H2B 109.5 . .
H2A C2 H2B 108.1 . .
N2 C3 C4 107.6(9) . .
N2 C3 H3A 110.2 . .
C4 C3 H3A 110.2 . .
N2 C3 H3B 110.2 . .
C4 C3 H3B 110.2 . .
H3A C3 H3B 108.5 . .
N3 C4 C3 110.2(9) . .
N3 C4 H4A 109.6 . .
C3 C4 H4A 109.6 . .
N3 C4 H4B 109.6 . .
C3 C4 H4B 109.6 . .
H4A C4 H4B 108.1 . .
N3 C5 C6 108.7(8) . .
N3 C5 H5A 109.9 . .
C6 C5 H5A 109.9 . .
N3 C5 H5B 109.9 . .
C6 C5 H5B 109.9 . .
H5A C5 H5B 108.3 . .
N1 C6 C5 109.0(9) . .
N1 C6 H6A 109.9 . .
C5 C6 H6A 109.9 . .
N1 C6 H6B 109.9 . .
C5 C6 H6B 109.9 . .
H6A C6 H6B 108.3 . .
N1 C7 P1 108.9(7) . .
N1 C7 H7A 109.9 . .
P1 C7 H7A 109.9 . .
N1 C7 H7B 109.9 . .
P1 C7 H7B 109.9 . .
H7A C7 H7B 108.3 . .
N2 C8 P2 110.0(8) . .
N2 C8 H8A 109.7 . .
P2 C8 H8A 109.7 . .
N2 C8 H8B 109.7 . .
P2 C8 H8B 109.7 . .
H8A C8 H8B 108.2 . .
N3 C9 P3 107.9(7) . .
N3 C9 H9A 110.1 . .
P3 C9 H9A 110.1 . .
N3 C9 H9B 110.1 . .
P3 C9 H9B 110.1 . .
H9A C9 H9B 108.4 . .
C6 N1 C7 111.0(9) . .
C6 N1 C1 109.5(9) . .
C7 N1 C1 110.1(8) . .
C6 N1 Co1 110.5(7) . .
C7 N1 Co1 108.6(7) . .
C1 N1 Co1 107.0(7) . .
C8 N2 C3 111.1(8) . .
C8 N2 C2 112.2(10) . .
C3 N2 C2 110.7(9) . .
C8 N2 Co1 107.9(7) . .
C3 N2 Co1 106.0(7) . .
C2 N2 Co1 108.7(7) . .
C5 N3 C4 111.5(9) . .
C5 N3 C9 110.5(8) . .
C4 N3 C9 111.7(9) . .
C5 N3 Co1 105.1(6) . .
C4 N3 Co1 109.4(7) . .
C9 N3 Co1 108.4(7) . .
P1 O1 Co1 117.0(4) . .
P1 O2 Zn1 153.6(6) . .
P1 O3 Zn1 124.9(5) . 4
P2 O4 Co1 117.9(5) . .
P2 O5 Zn1 141.2(5) . 4_565
P3 O7 Co1 116.9(5) . .
P3 O8 H8C 109.5 . .
Zn1 O1W H1WA 109.2 . .
Zn1 O1W H1WB 109.2 . .
H1WA O1W H1WB 109.5 . .
H2WD O2W H2WA 109.5 . .
H3WA O3W H3WB 109.5 . .

loop_
_geom_bond_atom_site_label_1
_geom_bond_atom_site_label_2
_geom_bond_distance
_geom_bond_site_symmetry_2
Co1 N1 1.921(10) .
Co1 O1 1.923(7) .
Co1 O7 1.931(8) .
Co1 O4 1.943(8) .
Co1 N3 1.943(10) .
Co1 N2 1.953(9) .
Zn1 O2 1.930(8) .
Zn1 O5 1.935(8) 4_544
Zn1 O1W 1.954(9) .
Zn1 O3 1.975(8) 4_554
P1 O2 1.511(9) .
P1 O3 1.523(9) .
P1 O1 1.546(8) .
P1 C7 1.809(10) .
P2 O6 1.478(10) .
P2 O5 1.516(8) .
P2 O4 1.556(8) .
P2 C8 1.817(13) .
P3 O9 1.490(8) .
P3 O7 1.525(8) .
P3 O8 1.544(10) .
P3 C9 1.812(12) .
C1 N1 1.507(9) .
C1 C2 1.525(11) .
C1 H1A 0.9900 .
C1 H1B 0.9900 .
C2 N2 1.508(9) .
C2 H2A 0.9900 .
C2 H2B 0.9900 .
C3 N2 1.499(10) .
C3 C4 1.521(11) .
C3 H3A 0.9900 .
C3 H3B 0.9900 .
C4 N3 1.504(9) .
C4 H4A 0.9900 .
C4 H4B 0.9900 .
C5 N3 1.502(9) .
C5 C6 1.520(11) .
C5 H5A 0.9900 .
C5 H5B 0.9900 .
C6 N1 1.501(9) .
C6 H6A 0.9900 .
C6 H6B 0.9900 .
C7 N1 1.507(14) .
C7 H7A 0.9900 .
C7 H7B 0.9900 .
C8 N2 1.499(16) .
C8 H8A 0.9900 .
C8 H8B 0.9900 .
C9 N3 1.509(15) .
C9 H9A 0.9900 .
C9 H9B 0.9900 .
O8 H8C 0.8400 .
O1W H1WA 0.8501 .
O1W H1WB 0.8500 .
O2W H2WD 0.8499 .
O2W H2WA 0.8500 .
O3W H3WA 0.8499 .
O3W H3WB 0.8500 .

loop_
_geom_hbond_atom_site_label_D
_geom_hbond_atom_site_label_H
_geom_hbond_atom_site_label_A
_geom_hbond_distance_DH
_geom_hbond_distance_HA
_geom_hbond_distance_DA
_geom_hbond_angle_DHA
_geom_hbond_site_symmetry_A
_geom_hbond_publ_flag
O3W H3WB O6 0.85 1.87 2.479(19) 127.6 2_664 yes
O3W H3WA O2W 0.85 1.70 2.53(3) 165.0 1_545 yes
O2W H2WD O9 0.85 2.19 2.812(17) 129.9 . yes
O1W H1WB O9 0.85 1.90 2.591(12) 137.6 3_465 yes
O1W H1WA O7 0.85 2.54 3.187(12) 133.1 4_554 yes
O1W H1WA O1 0.85 2.53 3.008(13) 116.8 4_554 yes
O8 H8C O3W 0.84 1.71 2.51(2) 156.6 . yes
O8 H8C O6 0.84 2.51 2.996(15) 117.5 2_664 yes
C9 H9A O7 0.99 2.57 3.507(14) 158.7 2_664 yes
C8 H8A O8 0.99 2.54 3.285(17) 132.2 1_565 yes
C6 H6B O4 0.99 2.57 3.463(14) 150.0 4_554 yes
C5 H5A O2 0.99 2.59 3.400(15) 139.5 . yes
C4 H4B O8 0.99 2.56 3.118(15) 115.9 2_664 yes
C4 H4A O3W 0.99 2.48 3.368(18) 149.5 2_664 yes
C3 H3A O9 0.99 2.54 3.374(14) 141.7 . yes
C2 H2B O1 0.99 2.39 3.336(13) 160.1 1_565 yes
C1 H1B O5 0.99 2.46 3.409(15) 161.0 4_554 yes
C1 H1B O2 0.99 2.53 3.101(13) 116.6 1_565 yes
C1 H1A O5 0.99 2.36 3.185(16) 140.0 . yes

loop_
_geom_torsion_atom_site_label_1
_geom_torsion_atom_site_label_2
_geom_torsion_atom_site_label_3
_geom_torsion_atom_site_label_4
_geom_torsion
_geom_torsion_site_symmetry_4
N1 C1 C2 N2 -41.9(13) .
N2 C3 C4 N3 -43.7(12) .
N3 C5 C6 N1 -42.3(12) .
O2 P1 C7 N1 -95.3(8) .
O3 P1 C7 N1 141.2(7) .
O1 P1 C7 N1 23.5(9) .
O6 P2 C8 N2 150.2(8) .
O5 P2 C8 N2 -85.5(9) .
O4 P2 C8 N2 30.1(9) .
O9 P3 C9 N3 -95.7(8) .
O7 P3 C9 N3 28.4(9) .
O8 P3 C9 N3 141.5(8) .
C5 C6 N1 C7 -101.3(11) .
C5 C6 N1 C1 137.0(10) .
C5 C6 N1 Co1 19.4(11) .
P1 C7 N1 C6 81.9(9) .
P1 C7 N1 C1 -156.7(8) .
P1 C7 N1 Co1 -39.8(8) .
C2 C1 N1 C6 -76.7(12) .
C2 C1 N1 C7 161.0(9) .
C2 C1 N1 Co1 43.1(10) .
P2 C8 N2 C3 -157.3(8) .
P2 C8 N2 C2 78.2(10) .
P2 C8 N2 Co1 -41.6(9) .
C4 C3 N2 C8 161.7(9) .
C4 C3 N2 C2 -73.0(11) .
C4 C3 N2 Co1 44.7(10) .
C1 C2 N2 C8 -98.6(11) .
C1 C2 N2 C3 136.7(10) .
C1 C2 N2 Co1 20.7(12) .
C6 C5 N3 C4 -74.0(12) .
C6 C5 N3 C9 161.2(9) .
C6 C5 N3 Co1 44.5(10) .
C3 C4 N3 C5 137.0(10) .
C3 C4 N3 C9 -98.9(11) .
C3 C4 N3 Co1 21.2(11) .
P3 C9 N3 C5 -155.0(8) .
P3 C9 N3 C4 80.3(10) .
P3 C9 N3 Co1 -40.4(9) .
O2 P1 O1 Co1 120.1(6) .
O3 P1 O1 Co1 -113.8(6) .
C7 P1 O1 Co1 3.0(7) .
O3 P1 O2 Zn1 106.0(13) .
O1 P1 O2 Zn1 -128.4(12) .
C7 P1 O2 Zn1 -16.1(14) .
O2 P1 O3 Zn1 118.8(6) 4
O1 P1 O3 Zn1 -7.2(8) 4
C7 P1 O3 Zn1 -119.1(6) 4
O6 P2 O4 Co1 -122.0(6) .
O5 P2 O4 Co1 109.5(6) .
C8 P2 O4 Co1 -5.4(7) .
O6 P2 O5 Zn1 68.9(10) 4_565
O4 P2 O5 Zn1 -162.3(8) 4_565
C8 P2 O5 Zn1 -52.9(10) 4_565
O9 P3 O7 Co1 119.0(6) .
O8 P3 O7 Co1 -115.5(6) .
C9 P3 O7 Co1 -3.9(7) .
